data_7213629
loop_
_publ_author_name
'Saha, Sandeepta'
'Sasmal, Ashok'
'Pilet, Guillaume'
'Bauz\'a, Antonio'
'Frontera, Antonio'
'Mitra, Samiran'

_publ_section_title
;
 An unusual nitroso&#x22EF;nitroso interaction in the coordination polymer
 structures of Ni(ii) and Co(ii) complexes with the
 \a,\w-bis(benzotriazoloxy)alkane system
;
_journal_issue 4
_journal_name_full CrystEngComm
_journal_page_first 654
_journal_paper_doi 10.1039/c3ce41765d
_journal_volume 16
_journal_year 2014
_chemical_formula_sum 'C28 H20 N14 Ni O4 S2'
_chemical_formula_weight 739.41
_chemical_name_systematic
; 
 ? 
;
_space_group_IT_number 14
_symmetry_cell_setting monoclinic
_symmetry_space_group_name_Hall '-P 2ybc'
_symmetry_space_group_name_H-M 'P 1 21/c 1'
_atom_sites_solution_hydrogens geom
_atom_sites_solution_primary direct
_atom_sites_solution_secondary difmap
_audit_creation_method SHELXL-97
_cell_angle_alpha 90.00
_cell_angle_beta 102.261(2)
_cell_angle_gamma 90.00
_cell_formula_units_Z 2
_cell_length_a 10.5187(3)
_cell_length_b 9.6350(3)
_cell_length_c 15.3310(4)
_cell_measurement_reflns_used 4957
_cell_measurement_temperature 293(2)
_cell_measurement_theta_max 22.52
_cell_measurement_theta_min 2.51
_cell_volume 1518.32(8)
_computing_cell_refinement 'Bruker SAINT'
_computing_data_collection 'Bruker APEX2'
_computing_data_reduction 'Bruker SAINT'
_computing_molecular_graphics 'Bruker SHELXTL'
_computing_publication_material 'Bruker SHELXTL'
_computing_structure_refinement 'SHELXL-97 (Sheldrick, 1997)'
_computing_structure_solution 'SHELXS-97 (Sheldrick, 1990)'
_diffrn_ambient_temperature 293(2)
_diffrn_measured_fraction_theta_full 0.997
_diffrn_measured_fraction_theta_max 0.997
_diffrn_measurement_device_type 'Bruker APEX-II CCD'
_diffrn_measurement_method '\f and \w scans'
_diffrn_radiation_monochromator graphite
_diffrn_radiation_source 'fine-focus sealed tube'
_diffrn_radiation_type MoK\a
_diffrn_radiation_wavelength 0.71073
_diffrn_reflns_av_R_equivalents 0.0486
_diffrn_reflns_av_sigmaI/netI 0.0382
_diffrn_reflns_limit_h_max 13
_diffrn_reflns_limit_h_min -11
_diffrn_reflns_limit_k_max 12
_diffrn_reflns_limit_k_min -12
_diffrn_reflns_limit_l_max 17
_diffrn_reflns_limit_l_min -19
_diffrn_reflns_number 22798
_diffrn_reflns_theta_full 26.51
_diffrn_reflns_theta_max 26.51
_diffrn_reflns_theta_min 1.98
_exptl_absorpt_coefficient_mu 0.839
_exptl_absorpt_correction_T_max 0.860
_exptl_absorpt_correction_T_min 0.831
_exptl_absorpt_correction_type multi-scan
_exptl_absorpt_process_details 'SADABS 2008/1 (Bruker AXS)'
_exptl_crystal_colour Blue
_exptl_crystal_density_diffrn 1.617
_exptl_crystal_density_method 'not measured'
_exptl_crystal_description Block
_exptl_crystal_F_000 756
_exptl_crystal_size_max 0.22
_exptl_crystal_size_mid 0.20
_exptl_crystal_size_min 0.18
_refine_diff_density_max 0.442
_refine_diff_density_min -0.359
_refine_diff_density_rms 0.054
_refine_ls_extinction_method none
_refine_ls_goodness_of_fit_ref 1.062
_refine_ls_hydrogen_treatment mixed
_refine_ls_matrix_type full
_refine_ls_number_parameters 223
_refine_ls_number_reflns 3130
_refine_ls_number_restraints 0
_refine_ls_restrained_S_all 1.062
_refine_ls_R_factor_all 0.0630
_refine_ls_R_factor_gt 0.0393
_refine_ls_shift/su_max 0.001
_refine_ls_shift/su_mean 0.000
_refine_ls_structure_factor_coef Fsqd
_refine_ls_weighting_details 'calc w=1/[\s^2^(Fo^2^)+(0.0350P)^2^+0.4301P] where P=(Fo^2^+2Fc^2^)/3'
_refine_ls_weighting_scheme calc
_refine_ls_wR_factor_gt 0.0797
_refine_ls_wR_factor_ref 0.0861
_reflns_number_gt 2311
_reflns_number_total 3130
_reflns_threshold_expression >2sigma(I)
_cod_data_source_file c3ce41765d.txt
_cod_data_source_block shelxl
_cod_depositor_comments
;
The following automatic conversions were performed:

'_symmetry_cell_setting' value 'Monoclinic' changed to 'monoclinic'
according to
/usr/data/users/saulius/automatic-downloads/current/RSC/lib/dictionaries/cif_core.dic
dictionary named 'cif_core.dic' version 2.4.2 from
2011-04-26.

'_exptl_absorpt_correction_type' value 'Multi-scan'
changed to 'multi-scan' according to
/usr/data/users/saulius/automatic-downloads/current/RSC/lib/dictionaries/cif_core.dic
dictionary named 'cif_core.dic' version 2.4.2 from 2011-04-26.

Automatic conversion script
Id: cif_fix_values 2281 2013-09-26 08:29:07Z andrius 
;
_cod_original_sg_symbol_H-M P21/c
_cod_database_code 7213629

loop_
_symmetry_equiv_pos_as_xyz
'x, y, z'
'-x, y+1/2, -z+1/2'
'-x, -y, -z'
'x, -y-1/2, z-1/2'

loop_
_atom_site_label
_atom_site_type_symbol
_atom_site_fract_x
_atom_site_fract_y
_atom_site_fract_z
_atom_site_U_iso_or_equiv
_atom_site_adp_type
_atom_site_occupancy
_atom_site_symmetry_multiplicity
_atom_site_calc_flag
_atom_site_refinement_flags
C14 C 0.1625(2) 0.5096(2) 0.23569(16) 0.0413(6) Uani 1 1 d .
H14A H 0.2545 0.5276 0.2575 0.050 Uiso 1 1 calc R
H14B H 0.1402 0.4267 0.2650 0.050 Uiso 1 1 calc R
Ni1 Ni 0.0000 0.0000 0.0000 0.03094(14) Uani 1 2 d S
S1 S -0.39138(8) -0.13043(9) 0.08936(6) 0.0725(3) Uani 1 1 d .
N6 N 0.04037(18) 0.39223(17) 0.11340(13) 0.0330(5) Uani 1 1 d .
N4 N -0.02316(18) 0.20049(18) 0.05162(12) 0.0321(5) Uani 1 1 d .
O2 O 0.13768(16) 0.48732(15) 0.14282(11) 0.0383(4) Uani 1 1 d .
N3 N 0.1245(2) -0.25494(18) 0.22069(13) 0.0349(5) Uani 1 1 d .
N2 N 0.04026(19) -0.19851(19) 0.15322(13) 0.0366(5) Uani 1 1 d .
O1 O 0.08866(17) -0.37561(15) 0.25743(10) 0.0410(4) Uani 1 1 d .
N5 N 0.07888(19) 0.26395(18) 0.09699(13) 0.0347(5) Uani 1 1 d .
C1 C 0.2156(2) -0.0694(2) 0.18625(16) 0.0330(5) Uani 1 1 d .
N1 N 0.09394(18) -0.08407(18) 0.13122(13) 0.0344(5) Uani 1 1 d .
N7 N -0.1740(2) -0.0548(2) 0.02480(14) 0.0384(5) Uani 1 1 d .
C8 C -0.0859(2) 0.4181(2) 0.07394(15) 0.0296(5) Uani 1 1 d .
C2 C 0.2372(2) -0.1819(2) 0.24503(15) 0.0336(6) Uani 1 1 d .
C9 C -0.1658(2) 0.5348(2) 0.06782(17) 0.0370(6) Uani 1 1 d .
H9 H -0.1364 0.6191 0.0941 0.044 Uiso 1 1 calc R
C13 C -0.2651(2) -0.0873(2) 0.05060(16) 0.0356(6) Uani 1 1 d .
C12 C -0.2564(2) 0.2738(2) -0.01038(15) 0.0346(6) Uani 1 1 d .
H12 H -0.2870 0.1890 -0.0353 0.041 Uiso 1 1 calc R
C7 C -0.1282(2) 0.2904(2) 0.03600(15) 0.0299(5) Uani 1 1 d .
C11 C -0.3351(2) 0.3880(2) -0.01764(16) 0.0402(6) Uani 1 1 d .
H11 H -0.4209 0.3808 -0.0488 0.048 Uiso 1 1 calc R
C4 C 0.4450(3) -0.1028(3) 0.30851(18) 0.0512(7) Uani 1 1 d .
H5 H 0.5248 -0.1123 0.3481 0.061 Uiso 1 1 calc R
C10 C -0.2896(3) 0.5166(2) 0.02080(17) 0.0408(6) Uani 1 1 d .
H10 H -0.3464 0.5917 0.0137 0.049 Uiso 1 1 calc R
C6 C 0.3112(3) 0.0326(3) 0.19056(18) 0.0438(6) Uani 1 1 d .
H3 H 0.2984 0.1097 0.1532 0.053 Uiso 1 1 calc R
C3 C 0.3523(2) -0.2025(3) 0.30727(16) 0.0419(6) Uani 1 1 d .
H6 H 0.3654 -0.2787 0.3454 0.050 Uiso 1 1 calc R
C5 C 0.4238(3) 0.0138(3) 0.25193(19) 0.0516(7) Uani 1 1 d .
H4 H 0.4891 0.0802 0.2567 0.062 Uiso 1 1 calc R

loop_
_atom_site_aniso_label
_atom_site_aniso_U_11
_atom_site_aniso_U_22
_atom_site_aniso_U_33
_atom_site_aniso_U_23
_atom_site_aniso_U_13
_atom_site_aniso_U_12
C14 0.0464(16) 0.0291(13) 0.0430(16) 0.0030(11) -0.0031(12) -0.0025(11)
Ni1 0.0324(3) 0.0208(2) 0.0398(3) -0.00276(18) 0.00803(19) -0.00186(18)
S1 0.0532(5) 0.0807(6) 0.0921(7) -0.0212(5) 0.0345(5) -0.0267(4)
N6 0.0345(12) 0.0220(10) 0.0411(12) -0.0060(8) 0.0048(9) -0.0043(8)
N4 0.0335(11) 0.0250(10) 0.0376(12) -0.0020(9) 0.0067(9) -0.0014(9)
O2 0.0409(10) 0.0301(9) 0.0446(11) -0.0065(8) 0.0110(8) -0.0102(7)
N3 0.0442(12) 0.0259(10) 0.0349(12) -0.0015(9) 0.0091(10) -0.0047(9)
N2 0.0403(12) 0.0294(11) 0.0400(12) -0.0026(9) 0.0079(10) -0.0027(9)
O1 0.0559(11) 0.0320(9) 0.0379(10) 0.0009(7) 0.0167(9) -0.0087(8)
N5 0.0371(12) 0.0244(10) 0.0418(12) -0.0017(9) 0.0066(10) 0.0006(9)
C1 0.0349(14) 0.0279(12) 0.0361(14) -0.0076(10) 0.0072(11) -0.0013(11)
N1 0.0361(12) 0.0244(10) 0.0432(13) -0.0025(9) 0.0095(10) -0.0016(9)
N7 0.0377(12) 0.0297(10) 0.0481(14) -0.0036(9) 0.0095(10) -0.0020(9)
C8 0.0339(14) 0.0236(11) 0.0320(13) 0.0004(9) 0.0084(11) -0.0015(10)
C2 0.0390(14) 0.0293(12) 0.0331(14) -0.0091(10) 0.0094(11) -0.0019(11)
C9 0.0422(15) 0.0256(12) 0.0445(15) -0.0029(10) 0.0118(12) -0.0003(10)
C13 0.0348(15) 0.0280(12) 0.0408(15) -0.0059(11) 0.0009(12) 0.0002(11)
C12 0.0371(14) 0.0306(12) 0.0362(14) -0.0043(10) 0.0083(11) -0.0041(11)
C7 0.0356(14) 0.0232(11) 0.0313(13) 0.0001(10) 0.0083(11) -0.0013(10)
C11 0.0320(14) 0.0409(15) 0.0465(16) 0.0012(12) 0.0059(12) 0.0007(11)
C4 0.0442(17) 0.0578(18) 0.0464(17) -0.0069(14) -0.0019(13) -0.0054(14)
C10 0.0415(15) 0.0317(13) 0.0502(16) 0.0018(12) 0.0118(13) 0.0081(11)
C6 0.0448(16) 0.0344(13) 0.0517(17) -0.0032(12) 0.0094(13) -0.0069(12)
C3 0.0498(17) 0.0399(14) 0.0328(14) -0.0049(11) 0.0016(12) 0.0014(13)
C5 0.0432(17) 0.0520(17) 0.0583(18) -0.0084(14) 0.0075(14) -0.0166(13)

loop_
_atom_type_symbol
_atom_type_description
_atom_type_scat_dispersion_real
_atom_type_scat_dispersion_imag
_atom_type_scat_source
C C 0.0033 0.0016 'International Tables Vol C Tables 4.2.6.8 and 6.1.1.4'
H H 0.0000 0.0000 'International Tables Vol C Tables 4.2.6.8 and 6.1.1.4'
N N 0.0061 0.0033 'International Tables Vol C Tables 4.2.6.8 and 6.1.1.4'
O O 0.0106 0.0060 'International Tables Vol C Tables 4.2.6.8 and 6.1.1.4'
Ni Ni 0.3393 1.1124 'International Tables Vol C Tables 4.2.6.8 and 6.1.1.4'
S S 0.1246 0.1234 'International Tables Vol C Tables 4.2.6.8 and 6.1.1.4'

loop_
_geom_angle_atom_site_label_1
_geom_angle_atom_site_label_2
_geom_angle_atom_site_label_3
_geom_angle
_geom_angle_site_symmetry_1
_geom_angle_site_symmetry_3
O2 C14 O1 111.12(18) . 1_565
N7 Ni1 N7 180.0 . 3
N7 Ni1 N4 89.27(7) . .
N7 Ni1 N4 90.73(7) 3 .
N7 Ni1 N4 90.73(7) . 3
N7 Ni1 N4 89.27(7) 3 3
N4 Ni1 N4 180.0 . 3
N7 Ni1 N1 91.11(8) . 3
N7 Ni1 N1 88.89(8) 3 3
N4 Ni1 N1 86.61(7) . 3
N4 Ni1 N1 93.38(7) 3 3
N7 Ni1 N1 88.89(8) . .
N7 Ni1 N1 91.11(8) 3 .
N4 Ni1 N1 93.38(7) . .
N4 Ni1 N1 86.62(7) 3 .
N1 Ni1 N1 180.0 3 .
N5 N6 C8 113.00(17) . .
N5 N6 O2 116.21(17) . .
C8 N6 O2 127.70(17) . .
N5 N4 C7 109.64(17) . .
N5 N4 Ni1 118.71(14) . .
C7 N4 Ni1 130.99(15) . .
N6 O2 C14 113.44(17) . .
N2 N3 C2 113.60(18) . .
N2 N3 O1 117.91(18) . .
C2 N3 O1 128.5(2) . .
N1 N2 N3 106.93(18) . .
N3 O1 C14 110.33(16) . 1_545
N4 N5 N6 106.60(17) . .
N1 C1 C2 108.5(2) . .
N1 C1 C6 131.6(2) . .
C2 C1 C6 119.9(2) . .
N2 N1 C1 108.76(18) . .
N2 N1 Ni1 114.18(14) . .
C1 N1 Ni1 134.30(15) . .
C13 N7 Ni1 171.0(2) . .
N6 C8 C7 102.67(18) . .
N6 C8 C9 134.0(2) . .
C7 C8 C9 123.3(2) . .
N3 C2 C3 134.1(2) . .
N3 C2 C1 102.2(2) . .
C3 C2 C1 123.6(2) . .
C10 C9 C8 115.3(2) . .
N7 C13 S1 178.4(2) . .
C11 C12 C7 116.9(2) . .
N4 C7 C8 107.91(19) . .
N4 C7 C12 131.8(2) . .
C8 C7 C12 120.2(2) . .
C12 C11 C10 121.8(2) . .
C3 C4 C5 122.3(3) . .
C9 C10 C11 122.4(2) . .
C5 C6 C1 116.8(2) . .
C4 C3 C2 115.1(2) . .
C6 C5 C4 122.2(2) . .

loop_
_geom_bond_atom_site_label_1
_geom_bond_atom_site_label_2
_geom_bond_distance
_geom_bond_site_symmetry_2
C14 O2 1.408(3) .
C14 O1 1.431(3) 1_565
Ni1 N7 2.017(2) .
Ni1 N7 2.017(2) 3
Ni1 N4 2.1211(17) .
Ni1 N4 2.1212(17) 3
Ni1 N1 2.1988(19) 3
Ni1 N1 2.1989(19) .
S1 C13 1.620(3) .
N6 N5 1.341(2) .
N6 C8 1.360(3) .
N6 O2 1.376(2) .
N4 N5 1.301(2) .
N4 C7 1.384(3) .
N3 N2 1.327(3) .
N3 C2 1.361(3) .
N3 O1 1.379(2) .
N2 N1 1.315(2) .
O1 C14 1.431(3) 1_545
C1 N1 1.383(3) .
C1 C2 1.397(3) .
C1 C6 1.398(3) .
N7 C13 1.155(3) .
C8 C7 1.393(3) .
C8 C9 1.395(3) .
C2 C3 1.387(3) .
C9 C10 1.359(3) .
C12 C11 1.367(3) .
C12 C7 1.393(3) .
C11 C10 1.411(3) .
C4 C3 1.365(3) .
C4 C5 1.408(4) .
C6 C5 1.359(4) .
